data_7220507
loop_
_publ_author_name
'Su, Yanqing'
'Li, Xinxiong'
'Li, Xiaoju'
'Pan, Hui'
'Wang, Ruihu'

_publ_section_title
;
 Effects of hydroxy substituents on Cu(ii) coordination polymers based on
 5-hydroxyisophthalate derivatives and
 1,4-bis(2-methylimidazol-1-yl)benzene
;
_journal_issue 26
_journal_name_full CrystEngComm
_journal_page_first 4883
_journal_paper_doi 10.1039/C5CE00774G
_journal_volume 17
_journal_year 2015
_chemical_formula_sum 'C34 H34 Cu2 N4 O12'
_chemical_formula_weight 817.73
_chemical_name_systematic
; 
 ? 
;
_space_group_IT_number 15
_symmetry_space_group_name_Hall '-C 2yc'
_symmetry_space_group_name_H-M 'C 1 2/c 1'
_atom_sites_solution_hydrogens geom
_atom_sites_solution_primary direct
_atom_sites_solution_secondary difmap
_audit_creation_method SHELXL-97
_audit_update_record
;
2015-01-18 deposited with the CCDC.
2015-05-19 downloaded from the CCDC.
;
_cell_angle_alpha 90.00
_cell_angle_beta 130.001(7)
_cell_angle_gamma 90.00
_cell_formula_units_Z 4
_cell_length_a 23.182(11)
_cell_length_b 12.610(5)
_cell_length_c 17.333(8)
_cell_measurement_temperature 293(2)
_cell_volume 3881(3)
_computing_structure_refinement 'SHELXL-97 (Sheldrick, 2008)'
_computing_structure_solution 'SHELXS-97 (Sheldrick, 2008)'
_diffrn_ambient_temperature 293(2)
_diffrn_measured_fraction_theta_full 0.967
_diffrn_measured_fraction_theta_max 0.967
_diffrn_radiation_monochromator graphite
_diffrn_radiation_source 'fine-focus sealed tube'
_diffrn_radiation_type MoK\a
_diffrn_radiation_wavelength 0.71073
_diffrn_reflns_av_R_equivalents 0.0243
_diffrn_reflns_av_sigmaI/netI 0.0208
_diffrn_reflns_limit_h_max 28
_diffrn_reflns_limit_h_min -28
_diffrn_reflns_limit_k_max 16
_diffrn_reflns_limit_k_min -16
_diffrn_reflns_limit_l_max 21
_diffrn_reflns_limit_l_min -22
_diffrn_reflns_number 14575
_diffrn_reflns_theta_full 27.48
_diffrn_reflns_theta_max 27.48
_diffrn_reflns_theta_min 3.21
_exptl_absorpt_coefficient_mu 1.158
_exptl_absorpt_correction_T_max 0.8735
_exptl_absorpt_correction_T_min 0.8186
_exptl_crystal_density_diffrn 1.399
_exptl_crystal_density_method 'not measured'
_exptl_crystal_F_000 1680
_exptl_crystal_size_max 0.18
_exptl_crystal_size_mid 0.15
_exptl_crystal_size_min 0.12
_refine_diff_density_max 0.281
_refine_diff_density_min -0.233
_refine_diff_density_rms 0.053
_refine_ls_extinction_method none
_refine_ls_goodness_of_fit_ref 1.058
_refine_ls_hydrogen_treatment mixed
_refine_ls_matrix_type full
_refine_ls_number_parameters 237
_refine_ls_number_reflns 4308
_refine_ls_number_restraints 0
_refine_ls_restrained_S_all 1.058
_refine_ls_R_factor_all 0.0335
_refine_ls_R_factor_gt 0.0304
_refine_ls_shift/su_max 0.002
_refine_ls_shift/su_mean 0.000
_refine_ls_structure_factor_coef Fsqd
_refine_ls_weighting_details 'calc w=1/[\s^2^(Fo^2^)+(0.0443P)^2^+2.5155P] where P=(Fo^2^+2Fc^2^)/3'
_refine_ls_weighting_scheme calc
_refine_ls_wR_factor_gt 0.0812
_refine_ls_wR_factor_ref 0.0826
_reflns_number_gt 3826
_reflns_number_total 4308
_reflns_threshold_expression >2sigma(I)
_cod_data_source_file c5ce00774g2.cif
_cod_data_source_block d:\syq\03b-sq~1\final
_cod_depositor_comments 'Adding full bibliography for 7220504--7220509.cif.'
_cod_database_code 7220507
_audit_block_doi 10.5517/cc141fj4

loop_
_symmetry_equiv_pos_as_xyz
'x, y, z'
'-x, y, -z+1/2'
'x+1/2, y+1/2, z'
'-x+1/2, y+1/2, -z+1/2'
'-x, -y, -z'
'x, -y, z-1/2'
'-x+1/2, -y+1/2, -z'
'x+1/2, -y+1/2, z-1/2'

loop_
_atom_site_label
_atom_site_type_symbol
_atom_site_fract_x
_atom_site_fract_y
_atom_site_fract_z
_atom_site_U_iso_or_equiv
_atom_site_adp_type
_atom_site_occupancy
_atom_site_symmetry_multiplicity
_atom_site_calc_flag
_atom_site_refinement_flags
Cu1 Cu 0.292514(11) 0.148243(16) 0.152315(15) 0.02861(8) Uani 1 1 d .
O1 O 0.15349(7) 0.21688(10) 0.01197(10) 0.0373(3) Uani 1 1 d .
O2 O 0.20132(6) 0.05696(9) 0.07160(9) 0.0307(3) Uani 1 1 d .
O3 O -0.12119(7) 0.25515(10) -0.27297(10) 0.0384(3) Uani 1 1 d .
O4 O -0.18695(8) 0.10879(12) -0.35792(10) 0.0499(4) Uani 1 1 d .
O5 O -0.03541(7) -0.17566(11) -0.10244(11) 0.0459(4) Uani 1 1 d .
O1W O 0.30258(7) 0.13417(9) 0.04890(9) 0.0309(3) Uani 1 1 d .
H6A H 0.3251 0.1808 0.0413 0.037 Uiso 1 1 d R
H6B H 0.2609 0.1290 -0.0107 0.037 Uiso 1 1 d R
N1 N 0.29626(8) 0.13685(11) 0.26994(11) 0.0311(3) Uani 1 1 d .
N2 N 0.28197(9) 0.16180(11) 0.38214(12) 0.0305(3) Uani 1 1 d .
C2 C 0.14577(9) 0.11872(14) 0.01229(12) 0.0273(3) Uani 1 1 d .
C3 C 0.06824(9) 0.07121(13) -0.05906(12) 0.0274(3) Uani 1 1 d .
C4 C 0.00920(9) 0.13190(13) -0.13777(13) 0.0286(4) Uani 1 1 d .
H4 H 0.0177 0.2012 -0.1465 0.034 Uiso 1 1 calc R
C5 C -0.06302(9) 0.08882(14) -0.20389(12) 0.0290(4) Uani 1 1 d .
C6 C -0.07561(10) -0.01518(15) -0.19112(13) 0.0342(4) Uani 1 1 d .
H6 H -0.1235 -0.0445 -0.2365 0.041 Uiso 1 1 calc R
C7 C -0.01659(10) -0.07556(14) -0.11039(13) 0.0331(4) Uani 1 1 d .
C8 C 0.05531(9) -0.03233(13) -0.04466(13) 0.0311(4) Uani 1 1 d .
H8 H 0.0949 -0.0724 0.0090 0.037 Uiso 1 1 calc R
C9 C -0.12935(10) 0.15484(14) -0.28612(13) 0.0317(4) Uani 1 1 d .
C10 C 0.02182(10) -0.23795(14) -0.01685(15) 0.0384(4) Uani 1 1 d .
H10A H 0.0449 -0.1984 0.0448 0.046 Uiso 1 1 calc R
H10B H 0.0606 -0.2568 -0.0205 0.046 Uiso 1 1 calc R
C11 C -0.01590(13) -0.33651(16) -0.0185(2) 0.0539(6) Uani 1 1 d .
H11A H -0.0584 -0.3167 -0.0240 0.081 Uiso 1 1 calc R
H11B H 0.0193 -0.3758 0.0427 0.081 Uiso 1 1 calc R
H11C H -0.0325 -0.3797 -0.0751 0.081 Uiso 1 1 calc R
C12 C 0.22990(14) 0.30367(18) 0.24936(17) 0.0520(6) Uani 1 1 d .
H12A H 0.2650 0.3614 0.2829 0.078 Uiso 1 1 calc R
H12B H 0.1904 0.3137 0.2524 0.078 Uiso 1 1 calc R
H12C H 0.2088 0.3014 0.1802 0.078 Uiso 1 1 calc R
C13 C 0.26952(10) 0.20230(14) 0.29967(13) 0.0307(4) Uani 1 1 d .
C14 C 0.32650(11) 0.05123(14) 0.33484(15) 0.0371(4) Uani 1 1 d .
H14 H 0.3493 -0.0071 0.3313 0.044 Uiso 1 1 calc R
C15 C 0.31792(11) 0.06508(14) 0.40353(15) 0.0369(4) Uani 1 1 d .
H15 H 0.3331 0.0189 0.4554 0.044 Uiso 1 1 calc R
C16 C 0.23408(12) 0.14381(14) 0.47148(15) 0.0362(4) Uani 1 1 d .
H16 H 0.2232 0.0730 0.4521 0.043 Uiso 1 1 calc R
C17 C 0.26424(10) 0.20785(13) 0.44008(13) 0.0298(4) Uani 1 1 d .
C18 C 0.27972(11) 0.31383(14) 0.46822(15) 0.0363(4) Uani 1 1 d .
H18 H 0.2995 0.3565 0.4464 0.044 Uiso 1 1 calc R

loop_
_atom_site_aniso_label
_atom_site_aniso_U_11
_atom_site_aniso_U_22
_atom_site_aniso_U_33
_atom_site_aniso_U_23
_atom_site_aniso_U_13
_atom_site_aniso_U_12
Cu1 0.02372(12) 0.03434(13) 0.02321(11) -0.00609(8) 0.01300(9) -0.00793(8)
O1 0.0358(7) 0.0282(6) 0.0465(7) -0.0001(5) 0.0258(6) -0.0050(5)
O2 0.0204(5) 0.0311(6) 0.0291(6) -0.0019(5) 0.0105(5) -0.0016(5)
O3 0.0300(6) 0.0415(7) 0.0329(6) 0.0080(5) 0.0153(6) 0.0126(6)
O4 0.0303(7) 0.0540(8) 0.0299(7) 0.0105(6) 0.0032(6) 0.0001(6)
O5 0.0289(7) 0.0325(6) 0.0445(8) 0.0077(6) 0.0090(6) -0.0055(5)
O1W 0.0278(6) 0.0348(6) 0.0246(6) -0.0014(5) 0.0143(5) -0.0054(5)
N1 0.0304(7) 0.0318(7) 0.0306(7) -0.0046(6) 0.0194(7) -0.0029(6)
N2 0.0361(8) 0.0274(7) 0.0332(7) -0.0008(6) 0.0246(7) -0.0009(6)
C2 0.0238(8) 0.0315(8) 0.0261(8) -0.0021(6) 0.0158(7) -0.0026(6)
C3 0.0213(7) 0.0301(8) 0.0261(8) -0.0004(6) 0.0131(7) 0.0000(6)
C4 0.0272(8) 0.0279(8) 0.0278(8) 0.0028(6) 0.0163(7) 0.0021(6)
C5 0.0238(8) 0.0350(8) 0.0220(7) 0.0032(7) 0.0119(7) 0.0051(7)
C6 0.0222(8) 0.0376(9) 0.0287(8) 0.0004(7) 0.0100(7) -0.0015(7)
C7 0.0253(8) 0.0292(8) 0.0326(9) 0.0018(7) 0.0130(7) -0.0021(7)
C8 0.0218(8) 0.0299(8) 0.0291(8) 0.0041(7) 0.0106(7) 0.0030(7)
C9 0.0262(8) 0.0406(9) 0.0254(8) 0.0084(7) 0.0152(7) 0.0076(7)
C10 0.0304(9) 0.0323(9) 0.0403(10) 0.0051(8) 0.0171(8) 0.0022(7)
C11 0.0449(12) 0.0381(11) 0.0663(15) 0.0124(10) 0.0300(12) 0.0007(9)
C12 0.0682(15) 0.0494(12) 0.0465(12) 0.0169(10) 0.0405(12) 0.0255(11)
C13 0.0306(8) 0.0326(8) 0.0290(8) 0.0001(7) 0.0193(7) 0.0004(7)
C14 0.0437(10) 0.0273(8) 0.0449(10) -0.0011(8) 0.0306(9) 0.0017(8)
C15 0.0481(11) 0.0266(8) 0.0412(10) 0.0052(7) 0.0311(9) 0.0046(8)
C16 0.0472(11) 0.0262(8) 0.0440(10) -0.0070(7) 0.0333(9) -0.0087(8)
C17 0.0337(9) 0.0286(8) 0.0300(8) -0.0028(7) 0.0218(7) -0.0024(7)
C18 0.0461(11) 0.0308(8) 0.0461(10) -0.0026(8) 0.0360(10) -0.0085(8)

loop_
_atom_type_symbol
_atom_type_description
_atom_type_scat_dispersion_real
_atom_type_scat_dispersion_imag
_atom_type_scat_source
C C 0.0033 0.0016 'International Tables Vol C Tables 4.2.6.8 and 6.1.1.4'
H H 0.0000 0.0000 'International Tables Vol C Tables 4.2.6.8 and 6.1.1.4'
Cu Cu 0.3201 1.2651 'International Tables Vol C Tables 4.2.6.8 and 6.1.1.4'
N N 0.0061 0.0033 'International Tables Vol C Tables 4.2.6.8 and 6.1.1.4'
O O 0.0106 0.0060 'International Tables Vol C Tables 4.2.6.8 and 6.1.1.4'

loop_
_geom_angle_atom_site_label_1
_geom_angle_atom_site_label_2
_geom_angle_atom_site_label_3
_geom_angle
_geom_angle_site_symmetry_1
_geom_angle_site_symmetry_3
O3 Cu1 O1W 89.40(6) 8_556 .
O3 Cu1 O2 176.79(5) 8_556 .
O1W Cu1 O2 90.11(6) . .
O3 Cu1 N1 90.81(6) 8_556 .
O1W Cu1 N1 168.22(6) . .
O2 Cu1 N1 90.32(6) . .
C2 O2 Cu1 106.28(11) . .
C9 O3 Cu1 121.80(12) . 8_455
C7 O5 C10 117.82(14) . .
C13 N1 C14 106.90(16) . .
C13 N1 Cu1 129.27(12) . .
C14 N1 Cu1 123.78(12) . .
C13 N2 C15 107.20(15) . .
C13 N2 C17 128.45(15) . .
C15 N2 C17 124.33(15) . .
O1 C2 O2 122.38(15) . .
O1 C2 C3 119.30(15) . .
O2 C2 C3 118.32(15) . .
C4 C3 C8 120.16(15) . .
C4 C3 C2 119.45(15) . .
C8 C3 C2 120.37(15) . .
C3 C4 C5 119.89(15) . .
C6 C5 C4 120.00(15) . .
C6 C5 C9 118.69(15) . .
C4 C5 C9 121.21(16) . .
C5 C6 C7 120.18(16) . .
O5 C7 C8 124.76(15) . .
O5 C7 C6 115.64(15) . .
C8 C7 C6 119.61(16) . .
C7 C8 C3 120.12(15) . .
O4 C9 O3 125.73(16) . .
O4 C9 C5 118.50(16) . .
O3 C9 C5 115.73(15) . .
O5 C10 C11 107.02(16) . .
N1 C13 N2 109.83(15) . .
N1 C13 C12 125.25(17) . .
N2 C13 C12 124.90(17) . .
C15 C14 N1 109.54(16) . .
C14 C15 N2 106.52(16) . .
C18 C16 C17 119.44(16) 7_556 .
C16 C17 C18 120.26(17) . .
C16 C17 N2 118.93(15) . .
C18 C17 N2 120.76(16) . .
C16 C18 C17 120.30(17) 7_556 .

loop_
_geom_bond_atom_site_label_1
_geom_bond_atom_site_label_2
_geom_bond_distance
_geom_bond_site_symmetry_2
Cu1 O3 1.9576(14) 8_556
Cu1 O1W 1.9587(15) .
Cu1 O2 1.9873(13) .
Cu1 N1 1.9893(18) .
O1 C2 1.251(2) .
O2 C2 1.273(2) .
O3 C9 1.278(2) .
O3 Cu1 1.9577(14) 8_455
O4 C9 1.238(2) .
O5 C7 1.371(2) .
O5 C10 1.431(2) .
N1 C13 1.320(2) .
N1 C14 1.382(2) .
N2 C13 1.363(2) .
N2 C15 1.387(2) .
N2 C17 1.430(2) .
C2 C3 1.504(2) .
C3 C4 1.385(2) .
C3 C8 1.398(2) .
C4 C5 1.395(2) .
C5 C6 1.392(3) .
C5 C9 1.507(2) .
C6 C7 1.396(2) .
C7 C8 1.390(2) .
C10 C11 1.510(3) .
C12 C13 1.486(3) .
C14 C15 1.339(3) .
C16 C18 1.382(3) 7_556
C16 C17 1.388(3) .
C17 C18 1.388(2) .
C18 C16 1.382(3) 7_556

loop_
_geom_hbond_atom_site_label_D
_geom_hbond_atom_site_label_H
_geom_hbond_atom_site_label_A
_geom_hbond_distance_DH
_geom_hbond_distance_HA
_geom_hbond_distance_DA
_geom_hbond_angle_DHA
_geom_hbond_site_symmetry_A
O1W H6A O1 0.85 1.83 2.6569(19) 163.2 7
O1W H6B O4 0.85 1.78 2.615(2) 166.6 2_554
